data_7153771
loop_
_publ_author_name
'Naganaboina, Ram Tilak'
'Nayak, Amrita'
'Peddinti, Rama Krishna'

_publ_section_title
;
 Trifluoroacetic acid-promoted Michael addition-cyclization reactions of
 vinylogous carbamates.
;
_journal_issue 21
_journal_name_full 'Organic &amp; biomolecular chemistry'
_journal_page_first 3366
_journal_page_last 3370
_journal_paper_doi 10.1039/c4ob00437j
_journal_volume 12
_journal_year 2014
_chemical_formula_sum 'C20 H15 N O4'
_chemical_formula_weight 333.32
_chemical_name_systematic
;
 ?
;
_space_group_crystal_system triclinic
_space_group_IT_number 2
_space_group_name_Hall '-P 1'
_space_group_name_H-M_alt 'P -1'
_symmetry_space_group_name_Hall '-P 1'
_symmetry_space_group_name_H-M 'P -1'
_atom_sites_solution_hydrogens geom
_audit_creation_method SHELXL-2013
_cell_angle_alpha 76.975(3)
_cell_angle_beta 72.998(3)
_cell_angle_gamma 77.774(3)
_cell_formula_units_Z 2
_cell_length_a 8.4042(8)
_cell_length_b 9.8413(9)
_cell_length_c 10.3659(9)
_cell_measurement_temperature 296(2)
_cell_volume 788.93(13)
_computing_structure_refinement 'SHELXL-2013 (Sheldrick, 2013)'
_diffrn_ambient_temperature 296(2)
_diffrn_measured_fraction_theta_full 0.999
_diffrn_measured_fraction_theta_max 1.000
_diffrn_radiation_type MoK\a
_diffrn_radiation_wavelength 0.71073
_diffrn_reflns_av_R_equivalents 0.0384
_diffrn_reflns_av_unetI/netI 0.0172
_diffrn_reflns_Laue_measured_fraction_full 0.999
_diffrn_reflns_Laue_measured_fraction_max 1.000
_diffrn_reflns_limit_h_max 10
_diffrn_reflns_limit_h_min -10
_diffrn_reflns_limit_k_max 12
_diffrn_reflns_limit_k_min -12
_diffrn_reflns_limit_l_max 12
_diffrn_reflns_limit_l_min -12
_diffrn_reflns_number 27639
_diffrn_reflns_point_group_measured_fraction_full 0.999
_diffrn_reflns_point_group_measured_fraction_max 1.000
_diffrn_reflns_theta_full 25.242
_diffrn_reflns_theta_max 26.372
_diffrn_reflns_theta_min 2.151
_exptl_absorpt_coefficient_mu 0.096
_exptl_crystal_density_diffrn 1.353
_exptl_crystal_F_000 336
_refine_diff_density_max 0.205
_refine_diff_density_min -0.274
_refine_diff_density_rms 0.061
_refine_ls_extinction_method none
_refine_ls_goodness_of_fit_ref 1.252
_refine_ls_hydrogen_treatment constr
_refine_ls_matrix_type full
_refine_ls_number_parameters 228
_refine_ls_number_reflns 3226
_refine_ls_number_restraints 69
_refine_ls_restrained_S_all 1.238
_refine_ls_R_factor_all 0.0551
_refine_ls_R_factor_gt 0.0437
_refine_ls_shift/su_max 0.000
_refine_ls_shift/su_mean 0.000
_refine_ls_structure_factor_coef Fsqd
_refine_ls_weighting_details
;
 w=1/[\s^2^(Fo^2^)+(0.1000P)^2^]
 where P=(Fo^2^+2Fc^2^)/3
;
_refine_ls_weighting_scheme calc
_refine_ls_wR_factor_gt 0.1462
_refine_ls_wR_factor_ref 0.1573
_reflns_Friedel_coverage 0.000
_reflns_number_gt 2618
_reflns_number_total 3226
_reflns_threshold_expression 'I > 2\s(I)'
_cod_data_source_file c4ob00437j2.cif
_cod_data_source_block datam_a
_cod_depositor_comments 'Adding full bibliography for 7153771--7153773.cif.'
_cod_database_code 7153771
_shelx_space_group_comment
;
The symmetry employed for this shelxl refinement is uniquely defined
by the following loop, which should always be used as a source of
symmetry information in preference to the above space-group names.
They are only intended as comments.
;
_shelxl_version_number 2013-2

loop_
_space_group_symop_operation_xyz
'x, y, z'
'-x, -y, -z'

loop_
_atom_site_label
_atom_site_type_symbol
_atom_site_fract_x
_atom_site_fract_y
_atom_site_fract_z
_atom_site_U_iso_or_equiv
_atom_site_adp_type
_atom_site_occupancy
_atom_site_site_symmetry_order
_atom_site_calc_flag
_atom_site_refinement_flags_posn
_atom_site_refinement_flags_adp
O1 O 0.22655(12) 0.45696(10) 0.48113(10) 0.0462(3) Uani 1 1 d . U
O3 O 0.33443(13) 0.09699(12) 0.23403(10) 0.0504(3) Uani 1 1 d . U
N1 N 0.50624(14) 0.25575(11) 0.50167(11) 0.0346(3) Uani 1 1 d . U
O4 O 0.54930(15) 0.18305(14) 0.07646(10) 0.0603(4) Uani 1 1 d . U
O2 O 0.22406(14) 0.39780(12) 0.28882(11) 0.0574(3) Uani 1 1 d . U
C8 C 0.43328(16) 0.26805(14) 0.39628(13) 0.0353(3) Uani 1 1 d . U
C5 C 0.43478(17) 0.33650(14) 0.60584(14) 0.0364(3) Uani 1 1 d . U
C11 C 0.66127(16) 0.09898(13) 0.37031(13) 0.0336(3) Uani 1 1 d . U
C10 C 0.52526(16) 0.17183(14) 0.31414(13) 0.0346(3) Uani 1 1 d . U
C15 C 0.79476(16) -0.01706(14) 0.32423(13) 0.0347(3) Uani 1 1 d . U
C13 C 0.47525(17) 0.15313(15) 0.19351(14) 0.0387(3) Uani 1 1 d . U
C12 C 0.64358(16) 0.15350(13) 0.48611(13) 0.0359(3) Uani 1 1 d . U
H12 H 0.7147 0.1247 0.5444 0.043 Uiso 1 1 calc R U
C6 C 0.29260(17) 0.43546(15) 0.59292(14) 0.0389(3) Uani 1 1 d . U
C9 C 0.28952(18) 0.37519(15) 0.38164(15) 0.0403(4) Uani 1 1 d . U
C16 C 0.88493(18) -0.10282(15) 0.41367(15) 0.0414(4) Uani 1 1 d . U
H16 H 0.8621 -0.0852 0.5023 0.050 Uiso 1 1 calc R U
C4 C 0.49443(19) 0.32166(16) 0.71978(15) 0.0459(4) Uani 1 1 d . U
H4 H 0.5889 0.2555 0.7302 0.055 Uiso 1 1 calc R U
C7 C 0.21151(19) 0.51666(16) 0.69279(17) 0.0462(4) Uani 1 1 d . U
H7 H 0.1154 0.5811 0.6836 0.055 Uiso 1 1 calc R U
C2 C 0.2718(2) 0.50299(17) 0.80614(16) 0.0472(4) Uani 1 1 d . U
C20 C 0.8356(2) -0.04512(17) 0.19230(16) 0.0490(4) Uani 1 1 d . U
H20 H 0.7795 0.0118 0.1293 0.059 Uiso 1 1 calc R U
C17 C 1.00737(19) -0.21331(16) 0.37360(16) 0.0486(4) Uani 1 1 d . U
H17 H 1.0660 -0.2692 0.4353 0.058 Uiso 1 1 calc R U
C18 C 1.0439(2) -0.24198(17) 0.24322(18) 0.0513(4) Uani 1 1 d . U
H18 H 1.1251 -0.3179 0.2169 0.062 Uiso 1 1 calc R U
C3 C 0.4143(2) 0.40469(17) 0.81824(16) 0.0508(4) Uani 1 1 d . U
H3 H 0.4565 0.3946 0.8940 0.061 Uiso 1 1 calc R U
C19 C 0.9588(2) -0.15676(19) 0.15290(18) 0.0573(5) Uani 1 1 d . U
H19 H 0.9840 -0.1741 0.0640 0.069 Uiso 1 1 calc R U
C1 C 0.1852(2) 0.5927(2) 0.91489(18) 0.0648(5) Uani 1 1 d . U
H1A H 0.2522 0.6631 0.9081 0.097 Uiso 1 1 calc R U
H1B H 0.1717 0.5340 1.0038 0.097 Uiso 1 1 calc R U
H1C H 0.0766 0.6380 0.9020 0.097 Uiso 1 1 calc R U
C14 C 0.2599(2) 0.0902(2) 0.12733(19) 0.0709(6) Uani 1 1 d . U
H14A H 0.2496 0.1811 0.0697 0.106 Uiso 1 1 calc R U
H14B H 0.1504 0.0632 0.1677 0.106 Uiso 1 1 calc R U
H14C H 0.3301 0.0218 0.0735 0.106 Uiso 1 1 calc R U

loop_
_atom_site_aniso_label
_atom_site_aniso_U_11
_atom_site_aniso_U_22
_atom_site_aniso_U_33
_atom_site_aniso_U_23
_atom_site_aniso_U_13
_atom_site_aniso_U_12
O1 0.0429(6) 0.0434(6) 0.0517(6) -0.0123(5) -0.0196(5) 0.0093(5)
O3 0.0532(6) 0.0633(7) 0.0445(6) -0.0086(5) -0.0212(5) -0.0189(5)
N1 0.0343(6) 0.0341(6) 0.0362(6) -0.0074(5) -0.0131(5) -0.0003(5)
O4 0.0555(7) 0.0905(9) 0.0361(6) -0.0055(6) -0.0163(5) -0.0137(6)
O2 0.0569(7) 0.0594(7) 0.0616(7) -0.0138(6) -0.0366(6) 0.0118(6)
C8 0.0336(7) 0.0370(7) 0.0364(7) -0.0043(6) -0.0142(6) -0.0026(6)
C5 0.0366(7) 0.0344(7) 0.0381(7) -0.0079(6) -0.0086(6) -0.0049(6)
C11 0.0337(7) 0.0339(7) 0.0344(7) -0.0049(5) -0.0119(5) -0.0043(6)
C10 0.0334(7) 0.0356(7) 0.0351(7) -0.0041(5) -0.0119(5) -0.0039(5)
C15 0.0317(6) 0.0338(7) 0.0399(7) -0.0078(6) -0.0115(5) -0.0036(5)
C13 0.0389(7) 0.0402(7) 0.0378(8) -0.0070(6) -0.0159(6) 0.0008(6)
C12 0.0328(7) 0.0364(7) 0.0396(7) -0.0067(6) -0.0157(6) 0.0012(5)
C6 0.0378(7) 0.0358(7) 0.0430(8) -0.0065(6) -0.0116(6) -0.0046(6)
C9 0.0397(7) 0.0393(8) 0.0431(8) -0.0067(6) -0.0172(6) -0.0001(6)
C16 0.0391(7) 0.0424(8) 0.0414(8) -0.0067(6) -0.0129(6) -0.0003(6)
C4 0.0469(8) 0.0485(9) 0.0456(8) -0.0129(7) -0.0176(7) -0.0014(7)
C7 0.0404(8) 0.0396(8) 0.0549(9) -0.0129(7) -0.0056(7) -0.0031(6)
C2 0.0496(9) 0.0445(8) 0.0465(8) -0.0153(7) -0.0004(7) -0.0145(7)
C20 0.0515(9) 0.0515(9) 0.0486(9) -0.0182(7) -0.0239(7) 0.0076(7)
C17 0.0445(8) 0.0429(8) 0.0571(9) -0.0050(7) -0.0205(7) 0.0027(7)
C18 0.0431(8) 0.0442(8) 0.0691(11) -0.0236(8) -0.0175(7) 0.0070(7)
C3 0.0593(10) 0.0554(10) 0.0429(8) -0.0148(7) -0.0144(7) -0.0115(8)
C19 0.0566(10) 0.0629(11) 0.0579(10) -0.0319(9) -0.0213(8) 0.0110(8)
C1 0.0659(11) 0.0658(11) 0.0630(11) -0.0309(9) 0.0021(9) -0.0164(9)
C14 0.0707(12) 0.0988(15) 0.0628(11) -0.0169(10) -0.0346(9) -0.0279(11)

loop_
_atom_type_symbol
_atom_type_description
_atom_type_scat_dispersion_real
_atom_type_scat_dispersion_imag
_atom_type_scat_source
C C 0.0033 0.0016 'International Tables Vol C Tables 4.2.6.8 and 6.1.1.4'
H H 0.0000 0.0000 'International Tables Vol C Tables 4.2.6.8 and 6.1.1.4'
N N 0.0061 0.0033 'International Tables Vol C Tables 4.2.6.8 and 6.1.1.4'
O O 0.0106 0.0060 'International Tables Vol C Tables 4.2.6.8 and 6.1.1.4'

loop_
_geom_angle_atom_site_label_1
_geom_angle_atom_site_label_2
_geom_angle_atom_site_label_3
_geom_angle
C9 O1 C6 121.91(11)
C13 O3 C14 116.06(12)
C12 N1 C8 108.44(11)
C12 N1 C5 130.11(11)
C8 N1 C5 121.38(11)
N1 C8 C10 108.54(11)
N1 C8 C9 120.78(12)
C10 C8 C9 130.58(13)
C4 C5 C6 118.89(13)
C4 C5 N1 124.23(12)
C6 C5 N1 116.87(13)
C12 C11 C10 106.29(12)
C12 C11 C15 124.09(12)
C10 C11 C15 129.57(13)
C8 C10 C11 107.33(12)
C8 C10 C13 122.26(12)
C11 C10 C13 130.37(13)
C20 C15 C16 117.45(13)
C20 C15 C11 122.19(12)
C16 C15 C11 120.36(12)
O4 C13 O3 123.78(13)
O4 C13 C10 125.85(14)
O3 C13 C10 110.37(11)
N1 C12 C11 109.39(11)
C7 C6 O1 117.23(13)
C7 C6 C5 120.66(14)
O1 C6 C5 122.11(13)
O2 C9 O1 118.45(12)
O2 C9 C8 124.95(14)
O1 C9 C8 116.60(12)
C17 C16 C15 121.26(14)
C3 C4 C5 120.18(14)
C2 C7 C6 120.56(14)
C7 C2 C3 118.58(14)
C7 C2 C1 120.89(16)
C3 C2 C1 120.52(16)
C19 C20 C15 120.89(14)
C18 C17 C16 120.68(14)
C19 C18 C17 118.83(14)
C4 C3 C2 121.12(15)
C18 C19 C20 120.86(15)

loop_
_geom_bond_atom_site_label_1
_geom_bond_atom_site_label_2
_geom_bond_distance
O1 C9 1.3659(17)
O1 C6 1.3826(17)
O3 C13 1.3282(18)
O3 C14 1.441(2)
N1 C12 1.3577(15)
N1 C8 1.3729(17)
N1 C5 1.4013(17)
O4 C13 1.1921(17)
O2 C9 1.1997(17)
C8 C10 1.3739(18)
C8 C9 1.4457(19)
C5 C4 1.380(2)
C5 C6 1.391(2)
C11 C12 1.3795(18)
C11 C10 1.4190(18)
C11 C15 1.4767(18)
C10 C13 1.4894(19)
C15 C20 1.386(2)
C15 C16 1.390(2)
C6 C7 1.380(2)
C16 C17 1.3760(19)
C4 C3 1.380(2)
C7 C2 1.380(2)
C2 C3 1.389(2)
C2 C1 1.509(2)
C20 C19 1.385(2)
C17 C18 1.376(2)
C18 C19 1.370(2)
